data_7249412
loop_
_publ_author_name
'Churakov, Andrei V.'

_publ_section_title
;
 Three peroxomorphic H2O2 adducts of antibiotic furacin: the first cases
 of 2D hydrogen-bonded peroxide layers and concerted flip-flop hydrogen
 disorder of peroxide species
;
_journal_issue 42
_journal_name_full CrystEngComm
_journal_page_first 5996
_journal_page_last 6002
_journal_paper_doi 10.1039/D4CE00822G
_journal_volume 26
_journal_year 2024
_chemical_formula_moiety '2(C6 H6 N4 O4), 7(H2 O2)'
_chemical_formula_sum 'C12 H26 N8 O22'
_chemical_formula_weight 634.41
_space_group_crystal_system triclinic
_space_group_IT_number 2
_space_group_name_Hall '-P 1'
_space_group_name_H-M_alt 'P -1'
_atom_sites_solution_hydrogens difmap
_atom_sites_solution_primary direct
_atom_sites_solution_secondary difmap
_audit_creation_method SHELXL-2018/3
_audit_update_record
;
2023-07-04 deposited with the CCDC.	2024-10-01 downloaded from the CCDC.
;
_cell_angle_alpha 105.6813(13)
_cell_angle_beta 108.5010(13)
_cell_angle_gamma 103.7032(14)
_cell_formula_units_Z 2
_cell_length_a 8.8432(3)
_cell_length_b 12.7456(5)
_cell_length_c 13.2427(5)
_cell_measurement_reflns_used 7300
_cell_measurement_temperature 100(2)
_cell_measurement_theta_max 30.531
_cell_measurement_theta_min 2.576
_cell_volume 1274.85(9)
_computing_cell_refinement 'SAINT (Bruker, 2018)'
_computing_data_collection '<i>APEX3</i> (Bruker, 2018)'
_computing_data_reduction 'SAINT (Bruker, 2018)'
_computing_structure_refinement 'SHELXL-2018/3 (Sheldrick, 2018)'
_computing_structure_solution 'SHELXT (Sheldrick, 2016)'
_diffrn_ambient_temperature 100(2)
_diffrn_measured_fraction_theta_full 0.999
_diffrn_measured_fraction_theta_max 0.998
_diffrn_measurement_device_type 'Bruker D8 Venture'
_diffrn_measurement_method \w
_diffrn_radiation_type MoK\a
_diffrn_radiation_wavelength 0.71073
_diffrn_reflns_av_R_equivalents 0.0275
_diffrn_reflns_av_unetI/netI 0.0320
_diffrn_reflns_Laue_measured_fraction_full 0.999
_diffrn_reflns_Laue_measured_fraction_max 0.998
_diffrn_reflns_limit_h_max 12
_diffrn_reflns_limit_h_min -12
_diffrn_reflns_limit_k_max 17
_diffrn_reflns_limit_k_min -17
_diffrn_reflns_limit_l_max 18
_diffrn_reflns_limit_l_min -18
_diffrn_reflns_number 19704
_diffrn_reflns_point_group_measured_fraction_full 0.999
_diffrn_reflns_point_group_measured_fraction_max 0.998
_diffrn_reflns_theta_full 25.242
_diffrn_reflns_theta_max 28.999
_diffrn_reflns_theta_min 1.774
_exptl_absorpt_coefficient_mu 0.161
_exptl_absorpt_correction_type multi-scan
_exptl_absorpt_process_details 'SADABS (Bruker, 2016)'
_exptl_crystal_colour orange
_exptl_crystal_density_diffrn 1.653
_exptl_crystal_description plate
_exptl_crystal_F_000 660
_exptl_crystal_size_max 0.450
_exptl_crystal_size_mid 0.200
_exptl_crystal_size_min 0.030
_exptl_transmission_factor_max 0.9281
_exptl_transmission_factor_min 0.8807
_refine_diff_density_max 0.448
_refine_diff_density_min -0.393
_refine_diff_density_rms 0.055
_refine_ls_extinction_method none
_refine_ls_goodness_of_fit_ref 1.027
_refine_ls_hydrogen_treatment mixed
_refine_ls_matrix_type full
_refine_ls_number_parameters 495
_refine_ls_number_reflns 6764
_refine_ls_number_restraints 12
_refine_ls_restrained_S_all 1.028
_refine_ls_R_factor_all 0.0584
_refine_ls_R_factor_gt 0.0426
_refine_ls_shift/su_max 0.000
_refine_ls_shift/su_mean 0.000
_refine_ls_structure_factor_coef Fsqd
_refine_ls_weighting_details 'w=1/[\s^2^(Fo^2^)+(0.0463P)^2^+0.6905P] where P=(Fo^2^+2Fc^2^)/3'
_refine_ls_weighting_scheme calc
_refine_ls_wR_factor_gt 0.1026
_refine_ls_wR_factor_ref 0.1107
_reflns_Friedel_coverage 0.000
_reflns_number_gt 5311
_reflns_number_total 6764
_reflns_threshold_expression 'I > 2\s(I)'
_cod_data_source_file d4ce00822g3.cif
_cod_data_source_block d
_cod_depositor_comments 'Adding full bibliography for 7249410--7249412.cif.'
_cod_original_cell_volume 1274.85(8)
_cod_database_code 7249412
_shelx_shelxl_version_number 2018/3
_shelx_space_group_comment
;
The symmetry employed for this shelxl refinement is uniquely defined
by the following loop, which should always be used as a source of
symmetry information in preference to the above space-group names.
They are only intended as comments.
;
_shelx_estimated_absorpt_t_min 0.931
_shelx_estimated_absorpt_t_max 0.995

loop_
_space_group_symop_operation_xyz
'x, y, z'
'-x, -y, -z'

loop_
_atom_site_label
_atom_site_type_symbol
_atom_site_fract_x
_atom_site_fract_y
_atom_site_fract_z
_atom_site_U_iso_or_equiv
_atom_site_adp_type
_atom_site_occupancy
_atom_site_site_symmetry_order
_atom_site_calc_flag
_atom_site_refinement_flags_posn
_atom_site_refinement_flags_adp
_atom_site_refinement_flags_occupancy
_atom_site_disorder_assembly
_atom_site_disorder_group
O1 O 0.42064(15) 0.32771(10) 0.06934(10) 0.0233(3) Uani 1 1 d . . . . .
H1 H 0.466(3) 0.3556(19) 0.144(2) 0.036(6) Uiso 1 1 d . . . . .
O2 O 0.44310(16) 0.21504(10) 0.04677(10) 0.0231(2) Uani 1 1 d . . . . .
H2A H 0.518(5) 0.218(4) 0.012(4) 0.031(11) Uiso 0.5 1 d . . P A 3
H2B H 0.329(6) 0.175(4) 0.008(4) 0.039(12) Uiso 0.5 1 d . . P B 4
O3 O -0.05707(18) 0.85683(11) 0.05985(10) 0.0324(3) Uani 1 1 d . . . . .
H3 H -0.030(3) 0.8772(19) 0.135(2) 0.038(6) Uiso 1 1 d . . . . .
O4 O -0.05824(16) 0.73866(10) 0.03521(10) 0.0219(2) Uani 1 1 d . . . . .
H4 H -0.165(3) 0.707(2) 0.000(2) 0.054(8) Uiso 1 1 d . . . . .
O5 O 0.26483(16) 0.51730(11) 0.09283(11) 0.0294(3) Uani 1 1 d . . . . .
H5 H 0.298(3) 0.5350(19) 0.173(2) 0.043(6) Uiso 1 1 d . . . . .
O6 O 0.15126(17) 0.58343(11) 0.08006(10) 0.0274(3) Uani 1 1 d . . . . .
H6B H 0.201322 0.640973 0.067373 0.041 Uiso 0.5 1 d R U P C 4
H6A H 0.047(9) 0.523(7) 0.045(5) 0.10(3) Uiso 0.5 1 d . . P D -3
O7 O 0.82172(19) 0.26570(12) 0.07475(11) 0.0385(4) Uani 1 1 d D . . . .
H7 H 0.905(2) 0.2563(15) 0.059(2) 0.058 Uiso 1 1 d D U . . .
O8 O 0.68776(15) 0.23116(10) -0.03916(10) 0.0219(2) Uani 1 1 d D . . . .
H8B H 0.598(3) 0.224(4) -0.026(3) 0.029(11) Uiso 0.5 1 d D . P E 4
H8A H 0.716(6) 0.291(2) -0.055(4) 0.043(13) Uiso 0.5 1 d D . P F 3
O9 O 0.66166(16) 0.04032(12) 0.13691(11) 0.0304(3) Uani 1 1 d D . . . .
H9 H 0.729(2) 0.047(2) 0.2048(11) 0.046 Uiso 1 1 d D U . . .
O10 O 0.78275(17) 0.03452(11) 0.08443(11) 0.0282(3) Uani 1 1 d D . . . .
H10 H 0.802(3) 0.1023(11) 0.0817(19) 0.042 Uiso 1 1 d D U . . .
O11 O 0.98595(15) 0.18237(9) 0.38840(10) 0.0198(2) Uani 1 1 d . . . . .
H11 H 1.028(3) 0.2003(18) 0.4607(19) 0.034(6) Uiso 1 1 d . . . . .
O12 O 0.88378(14) 0.06036(9) 0.35284(10) 0.0188(2) Uani 1 1 d . . . . .
H12 H 0.956(3) 0.029(2) 0.341(2) 0.045(7) Uiso 1 1 d . . . . .
O21A O 0.46378(17) 0.67581(10) 0.37016(10) 0.0200(3) Uani 0.927(2) 1 d D . P G 1
O22A O 0.37470(15) 0.55018(10) 0.32674(10) 0.0182(3) Uani 0.927(2) 1 d D . P G 1
O21B O 0.392(2) 0.6408(13) 0.3796(13) 0.0200(3) Uani 0.073(2) 1 d D . P G 2
O22B O 0.4841(18) 0.5994(13) 0.3131(13) 0.0182(3) Uani 0.073(2) 1 d D . P G 2
H21 H 0.489(2) 0.6890(18) 0.4453(15) 0.042(6) Uiso 1 1 d D . . . .
H22 H 0.470(2) 0.532(2) 0.331(2) 0.058(8) Uiso 1 1 d D . . . .
O13 O 0.56265(13) 0.41316(9) 0.30087(8) 0.0155(2) Uani 1 1 d . . . . .
O14 O 1.11657(12) 0.32424(8) 0.64673(8) 0.0126(2) Uani 1 1 d . . . . .
O15 O 1.21296(14) 0.15106(9) 0.58942(9) 0.0185(2) Uani 1 1 d . . . . .
O16 O 1.38827(15) 0.19453(10) 0.76598(9) 0.0228(2) Uani 1 1 d . . . . .
N11 N 0.71713(18) 0.29323(11) 0.30071(12) 0.0161(3) Uani 1 1 d . . . . .
H16 H 0.789(3) 0.2721(17) 0.3371(17) 0.022(5) Uiso 1 1 d . . . . .
H17 H 0.667(3) 0.2598(17) 0.2339(18) 0.022(5) Uiso 1 1 d . . . . .
N12 N 0.75621(16) 0.43128(11) 0.46952(10) 0.0146(2) Uani 1 1 d . . . . .
H18 H 0.733(2) 0.4873(18) 0.5044(17) 0.026(5) Uiso 1 1 d . . . . .
N13 N 0.87964(15) 0.39600(10) 0.52718(10) 0.0137(2) Uani 1 1 d . . . . .
N14 N 1.28307(16) 0.21299(10) 0.69331(10) 0.0147(2) Uani 1 1 d . . . . .
C11 C 0.67426(17) 0.37879(12) 0.35304(12) 0.0127(3) Uani 1 1 d . . . . .
C12 C 0.95855(18) 0.45377(12) 0.63601(12) 0.0137(3) Uani 1 1 d . . . . .
C13 C 1.08774(18) 0.41997(12) 0.70291(12) 0.0129(3) Uani 1 1 d . . . . .
C14 C 1.18975(19) 0.46449(13) 0.81777(12) 0.0152(3) Uani 1 1 d . . . . .
C15 C 1.28822(19) 0.39283(13) 0.83594(12) 0.0159(3) Uani 1 1 d . . . . .
C16 C 1.23781(18) 0.31099(12) 0.73039(12) 0.0135(3) Uani 1 1 d . . . . .
H13 H 0.935(2) 0.5175(16) 0.6763(15) 0.017(4) Uiso 1 1 d . . . . .
H14 H 1.191(2) 0.5302(16) 0.8732(16) 0.020(5) Uiso 1 1 d . . . . .
H15 H 1.372(2) 0.3995(15) 0.9058(15) 0.017(4) Uiso 1 1 d . . . . .
O23 O 0.04186(13) 0.91668(9) 0.28854(9) 0.0155(2) Uani 1 1 d . . . . .
O24 O 0.59689(12) 0.81922(8) 0.62772(8) 0.0122(2) Uani 1 1 d . . . . .
O25 O 0.68962(14) 0.64285(9) 0.57189(9) 0.0180(2) Uani 1 1 d . . . . .
O26 O 0.86726(14) 0.68978(10) 0.74890(9) 0.0217(2) Uani 1 1 d . . . . .
N21 N 0.18869(17) 0.79245(11) 0.28206(11) 0.0158(3) Uani 1 1 d . . . . .
H26 H 0.258(2) 0.7673(16) 0.3180(15) 0.016(4) Uiso 1 1 d . . . . .
H27 H 0.132(2) 0.7592(17) 0.2143(17) 0.021(5) Uiso 1 1 d . . . . .
N22 N 0.24121(16) 0.93252(11) 0.45359(10) 0.0142(2) Uani 1 1 d . . . . .
H28 H 0.218(2) 0.9847(17) 0.4895(16) 0.025(5) Uiso 1 1 d . . . . .
N23 N 0.36065(15) 0.89306(10) 0.50872(10) 0.0131(2) Uani 1 1 d . . . . .
N24 N 0.76151(15) 0.70705(10) 0.67560(10) 0.0145(2) Uani 1 1 d . . . . .
C21 C 0.15237(18) 0.88003(12) 0.33792(12) 0.0129(3) Uani 1 1 d . . . . .
C22 C 0.44381(18) 0.95159(12) 0.61730(12) 0.0130(3) Uani 1 1 d . . . . .
C23 C 0.56959(18) 0.91573(12) 0.68382(12) 0.0122(3) Uani 1 1 d . . . . .
C24 C 0.67136(18) 0.96010(12) 0.79876(12) 0.0141(3) Uani 1 1 d . . . . .
C25 C 0.76838(18) 0.88768(12) 0.81722(12) 0.0146(3) Uani 1 1 d . . . . .
C26 C 0.71717(18) 0.80547(12) 0.71167(12) 0.0127(3) Uani 1 1 d . . . . .
H23 H 0.424(2) 1.0160(16) 0.6566(15) 0.017(4) Uiso 1 1 d . . . . .
H24 H 0.673(2) 1.0269(15) 0.8538(15) 0.016(4) Uiso 1 1 d . . . . .
H25 H 0.851(2) 0.8928(15) 0.8876(15) 0.015(4) Uiso 1 1 d . . . . .

loop_
_atom_site_aniso_label
_atom_site_aniso_U_11
_atom_site_aniso_U_22
_atom_site_aniso_U_33
_atom_site_aniso_U_23
_atom_site_aniso_U_13
_atom_site_aniso_U_12
O1 0.0253(6) 0.0251(6) 0.0171(5) 0.0062(5) 0.0045(5) 0.0123(5)
O2 0.0240(6) 0.0196(6) 0.0222(6) 0.0031(5) 0.0116(5) 0.0043(5)
O3 0.0549(9) 0.0206(6) 0.0144(6) 0.0046(5) 0.0026(6) 0.0193(6)
O4 0.0224(6) 0.0178(6) 0.0242(6) 0.0041(5) 0.0100(5) 0.0085(5)
O5 0.0288(7) 0.0356(7) 0.0204(6) 0.0040(5) 0.0061(5) 0.0186(6)
O6 0.0280(7) 0.0260(6) 0.0250(6) 0.0052(5) 0.0062(5) 0.0153(5)
O7 0.0414(8) 0.0330(7) 0.0225(6) 0.0055(5) -0.0084(6) 0.0169(6)
O8 0.0213(6) 0.0264(6) 0.0173(5) 0.0080(5) 0.0046(5) 0.0121(5)
O9 0.0278(7) 0.0368(7) 0.0310(7) 0.0120(6) 0.0155(6) 0.0149(6)
O10 0.0331(7) 0.0291(7) 0.0282(6) 0.0096(5) 0.0179(5) 0.0149(6)
O11 0.0251(6) 0.0136(5) 0.0165(5) 0.0041(4) 0.0067(5) 0.0040(4)
O12 0.0184(6) 0.0130(5) 0.0252(6) 0.0045(4) 0.0112(5) 0.0059(4)
O21A 0.0266(7) 0.0130(6) 0.0163(6) 0.0048(4) 0.0067(5) 0.0037(5)
O22A 0.0161(6) 0.0137(6) 0.0225(6) 0.0048(5) 0.0066(5) 0.0054(4)
O21B 0.0266(7) 0.0130(6) 0.0163(6) 0.0048(4) 0.0067(5) 0.0037(5)
O22B 0.0161(6) 0.0137(6) 0.0225(6) 0.0048(5) 0.0066(5) 0.0054(4)
O13 0.0156(5) 0.0173(5) 0.0152(5) 0.0064(4) 0.0060(4) 0.0086(4)
O14 0.0148(5) 0.0116(5) 0.0120(5) 0.0036(4) 0.0053(4) 0.0068(4)
O15 0.0239(6) 0.0138(5) 0.0152(5) 0.0021(4) 0.0064(4) 0.0083(4)
O16 0.0277(6) 0.0218(6) 0.0206(5) 0.0094(5) 0.0057(5) 0.0157(5)
N11 0.0193(6) 0.0160(6) 0.0127(6) 0.0038(5) 0.0054(5) 0.0092(5)
N12 0.0161(6) 0.0141(6) 0.0143(6) 0.0037(5) 0.0053(5) 0.0095(5)
N13 0.0140(6) 0.0132(6) 0.0162(6) 0.0060(5) 0.0061(5) 0.0078(5)
N14 0.0164(6) 0.0120(6) 0.0160(6) 0.0054(5) 0.0059(5) 0.0066(5)
C11 0.0124(6) 0.0110(6) 0.0152(6) 0.0052(5) 0.0068(5) 0.0032(5)
C12 0.0148(7) 0.0118(6) 0.0157(6) 0.0037(5) 0.0079(5) 0.0060(5)
C13 0.0161(7) 0.0097(6) 0.0153(6) 0.0041(5) 0.0084(5) 0.0062(5)
C14 0.0181(7) 0.0125(7) 0.0148(7) 0.0036(5) 0.0070(6) 0.0063(5)
C15 0.0187(7) 0.0143(7) 0.0137(7) 0.0048(5) 0.0052(6) 0.0065(6)
C16 0.0152(7) 0.0133(7) 0.0135(6) 0.0062(5) 0.0054(5) 0.0069(5)
O23 0.0156(5) 0.0187(5) 0.0145(5) 0.0068(4) 0.0059(4) 0.0096(4)
O24 0.0134(5) 0.0117(5) 0.0117(4) 0.0040(4) 0.0042(4) 0.0067(4)
O25 0.0210(5) 0.0144(5) 0.0147(5) 0.0019(4) 0.0042(4) 0.0083(4)
O26 0.0235(6) 0.0195(6) 0.0200(5) 0.0076(4) 0.0018(4) 0.0137(5)
N21 0.0191(6) 0.0156(6) 0.0120(6) 0.0037(5) 0.0046(5) 0.0088(5)
N22 0.0156(6) 0.0149(6) 0.0136(6) 0.0042(5) 0.0051(5) 0.0104(5)
N23 0.0121(6) 0.0143(6) 0.0156(6) 0.0075(5) 0.0057(5) 0.0074(5)
N24 0.0152(6) 0.0123(6) 0.0152(6) 0.0048(5) 0.0049(5) 0.0058(5)
C21 0.0124(6) 0.0137(6) 0.0142(6) 0.0063(5) 0.0067(5) 0.0045(5)
C22 0.0137(7) 0.0119(6) 0.0156(7) 0.0051(5) 0.0072(5) 0.0066(5)
C23 0.0135(6) 0.0102(6) 0.0153(6) 0.0043(5) 0.0079(5) 0.0060(5)
C24 0.0148(7) 0.0137(7) 0.0142(6) 0.0041(5) 0.0062(5) 0.0064(5)
C25 0.0155(7) 0.0134(7) 0.0138(6) 0.0049(5) 0.0049(5) 0.0054(5)
C26 0.0126(6) 0.0123(6) 0.0138(6) 0.0060(5) 0.0042(5) 0.0056(5)

loop_
_atom_type_symbol
_atom_type_description
_atom_type_scat_dispersion_real
_atom_type_scat_dispersion_imag
_atom_type_scat_source
C C 0.0033 0.0016 'International Tables Vol C Tables 4.2.6.8 and 6.1.1.4'
H H 0.0000 0.0000 'International Tables Vol C Tables 4.2.6.8 and 6.1.1.4'
N N 0.0061 0.0033 'International Tables Vol C Tables 4.2.6.8 and 6.1.1.4'
O O 0.0106 0.0060 'International Tables Vol C Tables 4.2.6.8 and 6.1.1.4'

loop_
_geom_angle_atom_site_label_1
_geom_angle_atom_site_label_2
_geom_angle_atom_site_label_3
_geom_angle
_geom_angle_site_symmetry_1
_geom_angle_site_symmetry_3
_geom_angle_publ_flag
O2 O1 H1 99.8(14) . . ?
O1 O2 H2A 106(3) . . ?
O1 O2 H2B 93(3) . . ?
O4 O3 H3 97.9(14) . . ?
O3 O4 H4 94.7(17) . . ?
O6 O5 H5 97.0(13) . . ?
O5 O6 H6B 105.5 . . ?
O5 O6 H6A 100(5) . . ?
O8 O7 H7 102.4(18) . . ?
O7 O8 H8B 103(3) . . ?
O7 O8 H8A 102(3) . . ?
O10 O9 H9 96.5(15) . . ?
O9 O10 H10 96.4(15) . . ?
O12 O11 H11 99.1(14) . . ?
O11 O12 H12 99.1(16) . . ?
O22A O21A H21 96.7(13) . . ?
O21A O22A H22 94.2(14) . . ?
O22B O21B H21 95.1(18) . . ?
O21B O22B H22 91.3(17) . . ?
C16 O14 C13 104.63(11) . . ?
C11 N11 H16 121.2(13) . . ?
C11 N11 H17 118.9(14) . . ?
H16 N11 H17 119.8(19) . . ?
C11 N12 N13 119.34(12) . . ?
C11 N12 H18 119.3(13) . . ?
N13 N12 H18 121.2(13) . . ?
C12 N13 N12 116.02(12) . . ?
O16 N14 O15 124.51(12) . . ?
O16 N14 C16 117.81(12) . . ?
O15 N14 C16 117.68(12) . . ?
O13 C11 N11 123.54(13) . . ?
O13 C11 N12 118.72(13) . . ?
N11 C11 N12 117.74(13) . . ?
N13 C12 C13 119.17(13) . . ?
N13 C12 H13 123.8(11) . . ?
C13 C12 H13 117.0(11) . . ?
C14 C13 O14 110.65(12) . . ?
C14 C13 C12 131.66(13) . . ?
O14 C13 C12 117.67(12) . . ?
C13 C14 C15 106.80(13) . . ?
C13 C14 H14 125.3(11) . . ?
C15 C14 H14 127.9(11) . . ?
C16 C15 C14 104.77(13) . . ?
C16 C15 H15 126.4(11) . . ?
C14 C15 H15 128.8(11) . . ?
C15 C16 O14 113.15(12) . . ?
C15 C16 N14 131.83(13) . . ?
O14 C16 N14 114.95(12) . . ?
C26 O24 C23 104.50(10) . . ?
C21 N21 H26 120.5(12) . . ?
C21 N21 H27 117.7(14) . . ?
H26 N21 H27 121.2(18) . . ?
C21 N22 N23 119.71(12) . . ?
C21 N22 H28 119.2(14) . . ?
N23 N22 H28 121.0(14) . . ?
C22 N23 N22 115.23(12) . . ?
O26 N24 O25 124.43(12) . . ?
O26 N24 C26 117.57(12) . . ?
O25 N24 C26 118.00(11) . . ?
O23 C21 N21 123.08(13) . . ?
O23 C21 N22 118.98(13) . . ?
N21 C21 N22 117.93(13) . . ?
N23 C22 C23 119.68(13) . . ?
N23 C22 H23 123.0(11) . . ?
C23 C22 H23 117.3(11) . . ?
C24 C23 O24 110.72(12) . . ?
C24 C23 C22 131.35(13) . . ?
O24 C23 C22 117.93(12) . . ?
C23 C24 C25 106.85(12) . . ?
C23 C24 H24 124.8(10) . . ?
C25 C24 H24 128.3(11) . . ?
C26 C25 C24 104.67(13) . . ?
C26 C25 H25 126.3(10) . . ?
C24 C25 H25 129.0(10) . . ?
C25 C26 O24 113.26(12) . . ?
C25 C26 N24 131.42(13) . . ?
O24 C26 N24 115.25(12) . . ?

loop_
_geom_bond_atom_site_label_1
_geom_bond_atom_site_label_2
_geom_bond_distance
_geom_bond_site_symmetry_2
_geom_bond_publ_flag
O1 O2 1.4602(16) . ?
O1 H1 0.87(2) . ?
O2 H2A 0.92(4) . ?
O2 H2B 0.91(5) . ?
O3 O4 1.4491(16) . ?
O3 H3 0.89(2) . ?
O4 H4 0.84(3) . ?
O5 O6 1.4553(16) . ?
O5 H5 0.95(2) . ?
O6 H6B 0.8498 . ?
O6 H6A 0.92(7) . ?
O7 O8 1.4603(16) . ?
O7 H7 0.847(10) . ?
O8 H8B 0.853(10) . ?
O8 H8A 0.853(10) . ?
O9 O10 1.4551(17) . ?
O9 H9 0.877(10) . ?
O10 H10 0.853(9) . ?
O11 O12 1.4578(15) . ?
O11 H11 0.85(2) . ?
O12 H12 0.86(2) . ?
O21A O22A 1.4602(16) . ?
O21A H21 0.906(16) . ?
O22A H22 0.914(16) . ?
O21B O22B 1.46(2) . ?
O21B H21 0.926(16) . ?
O22B H22 0.933(16) . ?
O13 C11 1.2566(17) . ?
O14 C16 1.3559(16) . ?
O14 C13 1.3727(16) . ?
O15 N14 1.2410(16) . ?
O16 N14 1.2266(16) . ?
N11 C11 1.3294(18) . ?
N11 H16 0.82(2) . ?
N11 H17 0.79(2) . ?
N12 C11 1.3621(18) . ?
N12 N13 1.3659(16) . ?
N12 H18 0.85(2) . ?
N13 C12 1.2849(18) . ?
N14 C16 1.4112(18) . ?
C12 C13 1.4397(19) . ?
C12 H13 0.950(18) . ?
C13 C14 1.367(2) . ?
C14 C15 1.419(2) . ?
C14 H14 0.947(18) . ?
C15 C16 1.3552(19) . ?
C15 H15 0.952(18) . ?
O23 C21 1.2556(17) . ?
O24 C26 1.3570(16) . ?
O24 C23 1.3726(16) . ?
O25 N24 1.2457(15) . ?
O26 N24 1.2256(15) . ?
N21 C21 1.3307(18) . ?
N21 H26 0.833(19) . ?
N21 H27 0.80(2) . ?
N22 C21 1.3581(18) . ?
N22 N23 1.3647(16) . ?
N22 H28 0.82(2) . ?
N23 C22 1.2861(18) . ?
N24 C26 1.4084(18) . ?
C22 C23 1.4349(19) . ?
C22 H23 0.934(18) . ?
C23 C24 1.3677(19) . ?
C24 C25 1.418(2) . ?
C24 H24 0.952(18) . ?
C25 C26 1.3558(19) . ?
C25 H25 0.957(18) . ?

loop_
_geom_hbond_atom_site_label_D
_geom_hbond_atom_site_label_H
_geom_hbond_atom_site_label_A
_geom_hbond_distance_DH
_geom_hbond_distance_HA
_geom_hbond_distance_DA
_geom_hbond_angle_DHA
_geom_hbond_site_symmetry_A
_geom_hbond_publ_flag
O1 H1 O13 0.87(2) 1.82(2) 2.6958(15) 180(2) . yes
O2 H2A^c O8 0.92(4) 1.82(4) 2.7379(17) 173(4) . yes
O2 H2B^d O3 0.91(5) 2.17(5) 3.0409(19) 159(4) 2_565 yes
O3 H3 O23 0.89(2) 1.81(2) 2.6967(16) 175(2) . yes
O4 H4 O1 0.84(3) 2.03(3) 2.8582(17) 166(2) 2_565 yes
O5 H5 O22A^a 0.95(2) 1.87(2) 2.8125(17) 171(2) . yes
O6 H6A^c O6 0.92(7) 1.86(6) 2.728(3) 155(7) 2_565 yes
O6 H6B^d O8 0.85 1.89 2.7371(19) 179.9 2_665 yes
O7 H7 O4 0.847(10) 2.121(13) 2.906(2) 154(2) 2_665 yes
O8 H8B^d O2 0.853(10) 1.910(16) 2.7379(17) 163(4) . yes
O8 H8A^c O6 0.853(10) 1.916(18) 2.7371(19) 161(4) 2_665 yes
O9 H9 O12 0.877(10) 1.935(10) 2.8112(17) 178(2) . yes
O10 H10 O7 0.853(9) 2.078(10) 2.9272(19) 173(2) . yes
O11 H11 O14 0.85(2) 2.29(2) 3.0766(15) 153.2(19) . yes
O11 H11 O15 0.85(2) 2.30(2) 2.9728(16) 136.7(18) . yes
O12 H12 O23 0.86(2) 1.85(2) 2.6755(15) 160(2) 1_645 yes
O21A^a H21 O24 0.906(16) 2.262(18) 3.0696(15) 148.3(17) . yes
O21A^a H21 O25 0.906(16) 2.33(2) 2.9866(16) 129.0(17) . yes
O21B^b H21 O24 0.926(16) 2.262(18) 3.079(14) 147(2) . yes
O21B^b H21 O25 0.926(16) 2.33(2) 3.014(15) 130(2) . yes
O22A^a H22 O13 0.914(16) 1.90(2) 2.7098(15) 146.7(18) . yes
O22B^b H22 O13 0.933(16) 1.90(2) 2.605(15) 130.7(17) . yes
N11 H16 O11 0.82(2) 2.33(2) 3.1181(18) 163.5(18) . yes
N11 H17 O2 0.79(2) 2.45(2) 3.1696(19) 153.7(18) . yes
N12 H18 O25 0.85(2) 2.12(2) 2.9562(16) 169.2(19) . yes
C12 H13 O26 0.950(18) 2.441(18) 3.3795(18) 169.7(15) . yes
N21 H26 O21A^a 0.833(19) 2.408(19) 3.2155(18) 163.6(16) . yes
N21 H26 O21B^b 0.833(19) 2.38(2) 3.188(16) 162.8(17) . yes
N21 H27 O4 0.80(2) 2.34(2) 3.0779(18) 154.3(18) . yes
N22 H28 O15 0.82(2) 2.19(2) 2.9938(16) 166.4(19) 1_465 yes
C22 H23 O16 0.934(18) 2.494(18) 3.4270(18) 176.8(15) 1_465 yes

loop_
_geom_torsion_atom_site_label_1
_geom_torsion_atom_site_label_2
_geom_torsion_atom_site_label_3
_geom_torsion_atom_site_label_4
_geom_torsion
_geom_torsion_site_symmetry_1
_geom_torsion_site_symmetry_2
_geom_torsion_site_symmetry_3
_geom_torsion_site_symmetry_4
_geom_torsion_publ_flag
C11 N12 N13 C12 176.06(13) . . . . ?
N13 N12 C11 O13 -179.01(12) . . . . ?
N13 N12 C11 N11 1.1(2) . . . . ?
N12 N13 C12 C13 178.62(12) . . . . ?
C16 O14 C13 C14 0.46(15) . . . . ?
C16 O14 C13 C12 -177.83(12) . . . . ?
N13 C12 C13 C14 -179.86(15) . . . . ?
N13 C12 C13 O14 -2.0(2) . . . . ?
O14 C13 C14 C15 -0.38(17) . . . . ?
C12 C13 C14 C15 177.60(15) . . . . ?
C13 C14 C15 C16 0.14(17) . . . . ?
C14 C15 C16 O14 0.15(17) . . . . ?
C14 C15 C16 N14 -176.77(15) . . . . ?
C13 O14 C16 C15 -0.37(16) . . . . ?
C13 O14 C16 N14 177.10(12) . . . . ?
O16 N14 C16 C15 -0.8(2) . . . . ?
O15 N14 C16 C15 178.79(16) . . . . ?
O16 N14 C16 O14 -177.73(12) . . . . ?
O15 N14 C16 O14 1.91(19) . . . . ?
C21 N22 N23 C22 176.85(13) . . . . ?
N23 N22 C21 O23 179.39(12) . . . . ?
N23 N22 C21 N21 -1.4(2) . . . . ?
N22 N23 C22 C23 178.55(12) . . . . ?
C26 O24 C23 C24 0.42(15) . . . . ?
C26 O24 C23 C22 -178.57(12) . . . . ?
N23 C22 C23 C24 -178.40(15) . . . . ?
N23 C22 C23 O24 0.3(2) . . . . ?
O24 C23 C24 C25 -0.30(17) . . . . ?
C22 C23 C24 C25 178.51(15) . . . . ?
C23 C24 C25 C26 0.05(17) . . . . ?
C24 C25 C26 O24 0.22(17) . . . . ?
C24 C25 C26 N24 -176.76(15) . . . . ?
C23 O24 C26 C25 -0.39(16) . . . . ?
C23 O24 C26 N24 177.10(12) . . . . ?
O26 N24 C26 C25 -1.7(2) . . . . ?
O25 N24 C26 C25 177.59(15) . . . . ?
O26 N24 C26 O24 -178.60(12) . . . . ?
O25 N24 C26 O24 0.66(19) . . . . ?
H1 O1 O2 H2A -114(3) . . . . ?
H1 O1 O2 H2B 120(3) . . . . ?
H3 O3 O4 H4 108(2) . . . . ?
H5 O5 O6 H6A -105(5) . . . . ?
H5 O5 O6 H6B 110.0 . . . . ?
H7 O7 O8 H8A -78(3) . . . . ?
H7 O7 O8 H8B 167(3) . . . . ?
H9 O9 O10 H10 -108(2) . . . . ?
H11 O11 O12 H12 -94(2) . . . . ?
H21 O21A O22A H22 -92(2) . . . . ?
H21 O21B O22B H22 97(3) . . . . ?
